data_7120158
loop_
_publ_author_name
'Leitner, Christian'
'Gaich, Tanja'

_publ_section_title
;
 Total synthesis of (+-)-20S-Hydroxy-1,2-dehydro-pseudoaspidospermidine
 via a C-H activation/transannular cylization strategy&#x2020;
;
_journal_name_full 'Chem. Commun.'
_journal_paper_doi 10.1039/C7CC02699D
_journal_year 2017
_chemical_formula_moiety 'C19 H24 N2 O2'
_chemical_formula_sum 'C19 H24 N2 O2'
_chemical_formula_weight 312.40
_space_group_crystal_system monoclinic
_space_group_IT_number 14
_space_group_name_Hall '-P 2yn'
_space_group_name_H-M_alt 'P 1 21/n 1'
_symmetry_space_group_name_Hall '-P 2yn'
_symmetry_space_group_name_H-M 'P 1 21/n 1'
_atom_sites_solution_hydrogens mixed
_atom_sites_solution_primary direct
_audit_creation_method SHELXL-2014/7
_audit_update_record
;
2016-11-24 deposited with the CCDC.
2017-05-19 downloaded from the CCDC.
;
_cell_angle_alpha 90
_cell_angle_beta 105.748(6)
_cell_angle_gamma 90
_cell_formula_units_Z 4
_cell_length_a 10.7852(8)
_cell_length_b 9.4641(8)
_cell_length_c 16.0760(13)
_cell_measurement_reflns_used 9938
_cell_measurement_temperature 100(2)
_cell_measurement_theta_max 26.24
_cell_measurement_theta_min 2.04
_cell_volume 1579.3(2)
_computing_cell_refinement 'STOE X-AREA'
_computing_data_collection 'STOE X-AREA'
_computing_data_reduction 'STOE X-RED'
_computing_structure_refinement 'SHELXL-2014/7 (Sheldrick, 2014)'
_diffrn_ambient_temperature 100(2)
_diffrn_detector_area_resol_mean 6.67
_diffrn_measured_fraction_theta_full 1.000
_diffrn_measured_fraction_theta_max 0.987
_diffrn_measurement_device_type 'STOE IPDS 2T'
_diffrn_measurement_method 'rotation method'
_diffrn_radiation_type MoK\a
_diffrn_radiation_wavelength 0.71073
_diffrn_reflns_av_R_equivalents 0.1432
_diffrn_reflns_av_unetI/netI 0.0974
_diffrn_reflns_Laue_measured_fraction_full 1.000
_diffrn_reflns_Laue_measured_fraction_max 0.987
_diffrn_reflns_limit_h_max 13
_diffrn_reflns_limit_h_min -13
_diffrn_reflns_limit_k_max 11
_diffrn_reflns_limit_k_min -11
_diffrn_reflns_limit_l_max 19
_diffrn_reflns_limit_l_min -19
_diffrn_reflns_number 19880
_diffrn_reflns_point_group_measured_fraction_full 1.000
_diffrn_reflns_point_group_measured_fraction_max 0.987
_diffrn_reflns_theta_full 25.242
_diffrn_reflns_theta_max 26.071
_diffrn_reflns_theta_min 2.044
_exptl_absorpt_coefficient_mu 0.086
_exptl_absorpt_correction_T_max 0.9892
_exptl_absorpt_correction_T_min 0.9513
_exptl_absorpt_correction_type integration
_exptl_absorpt_process_details 'STOE X-RED32'
_exptl_crystal_colour colourless
_exptl_crystal_density_diffrn 1.314
_exptl_crystal_description plate
_exptl_crystal_F_000 672
_exptl_crystal_size_max 0.300
_exptl_crystal_size_mid 0.200
_exptl_crystal_size_min 0.100
_refine_diff_density_max 0.239
_refine_diff_density_min -0.208
_refine_diff_density_rms 0.055
_refine_ls_extinction_method none
_refine_ls_goodness_of_fit_ref 1.033
_refine_ls_hydrogen_treatment mixed
_refine_ls_matrix_type full
_refine_ls_number_parameters 213
_refine_ls_number_reflns 3087
_refine_ls_number_restraints 0
_refine_ls_restrained_S_all 1.033
_refine_ls_R_factor_all 0.1276
_refine_ls_R_factor_gt 0.0689
_refine_ls_shift/su_max 0.001
_refine_ls_shift/su_mean 0.000
_refine_ls_structure_factor_coef Fsqd
_refine_ls_weighting_details 'w=1/[\s^2^(Fo^2^)+(0.0605P)^2^] where P=(Fo^2^+2Fc^2^)/3'
_refine_ls_weighting_scheme calc
_refine_ls_wR_factor_gt 0.1228
_refine_ls_wR_factor_ref 0.1409
_reflns_Friedel_coverage 0.000
_reflns_number_gt 1944
_reflns_number_total 3087
_reflns_threshold_expression 'I > 2\s(I)'
_cod_data_source_file c7cc02699d2.cif
_cod_data_source_block CL1208_9-11
_cod_database_code 7120158
_shelx_shelxl_version_number 2014/7
_shelx_space_group_comment
;
The symmetry employed for this shelxl refinement is uniquely defined
by the following loop, which should always be used as a source of
symmetry information in preference to the above space-group names.
They are only intended as comments.
;

loop_
_space_group_symop_operation_xyz
'x, y, z'
'-x+1/2, y+1/2, -z+1/2'
'-x, -y, -z'
'x-1/2, -y-1/2, z-1/2'

loop_
_atom_site_label
_atom_site_type_symbol
_atom_site_fract_x
_atom_site_fract_y
_atom_site_fract_z
_atom_site_U_iso_or_equiv
_atom_site_adp_type
_atom_site_occupancy
_atom_site_site_symmetry_order
_atom_site_calc_flag
_atom_site_refinement_flags_posn
_atom_site_refinement_flags_adp
C1 C 0.7870(3) 0.2620(3) 0.13272(18) 0.0191(7) Uani 1 1 d . .
H1 H 0.7150 0.2136 0.1495 0.023 Uiso 1 1 calc R U
C2 C 0.6842(3) 0.3518(3) 0.27352(18) 0.0205(7) Uani 1 1 d . .
C3 C 0.7266(3) 0.3876(3) 0.07723(18) 0.0188(7) Uani 1 1 d . .
H3A H 0.7139 0.4669 0.1142 0.023 Uiso 1 1 calc R U
H3B H 0.7831 0.4200 0.0418 0.023 Uiso 1 1 calc R U
C5 C 0.4961(3) 0.3456(3) 0.04984(18) 0.0174(7) Uani 1 1 d . .
C6 C 0.5026(3) 0.4297(3) 0.13309(18) 0.0200(7) Uani 1 1 d . .
H6A H 0.5533 0.5166 0.1321 0.024 Uiso 1 1 calc R U
H6B H 0.4141 0.4594 0.1317 0.024 Uiso 1 1 calc R U
C7 C 0.5608(3) 0.3540(3) 0.21894(18) 0.0180(7) Uani 1 1 d . .
C8 C 0.4826(3) 0.2685(3) 0.25890(18) 0.0181(7) Uani 1 1 d . .
C9 C 0.3519(3) 0.2294(4) 0.23495(19) 0.0232(7) Uani 1 1 d . .
H9A H 0.2957 0.2634 0.1826 0.028 Uiso 1 1 calc R U
C10 C 0.3064(3) 0.1417(4) 0.2880(2) 0.0265(8) Uani 1 1 d . .
H10A H 0.2187 0.1129 0.2714 0.032 Uiso 1 1 calc R U
C11 C 0.3890(3) 0.0937(4) 0.3672(2) 0.0253(8) Uani 1 1 d . .
H11A H 0.3557 0.0327 0.4029 0.030 Uiso 1 1 calc R U
C12 C 0.5162(3) 0.1335(3) 0.39366(19) 0.0223(7) Uani 1 1 d . .
H12A H 0.5703 0.1040 0.4479 0.027 Uiso 1 1 calc R U
C13 C 0.5631(3) 0.2182(3) 0.33843(19) 0.0202(7) Uani 1 1 d . .
C15 C 0.8299(3) 0.1609(3) 0.07270(18) 0.0190(7) Uani 1 1 d . .
H15A H 0.8705 0.0767 0.1056 0.023 Uiso 1 1 calc R U
H15B H 0.8947 0.2076 0.0487 0.023 Uiso 1 1 calc R U
C16 C 0.8116(3) 0.4096(4) 0.26659(19) 0.0215(7) Uani 1 1 d . .
H16A H 0.8683 0.4259 0.3255 0.026 Uiso 1 1 calc R U
H16B H 0.7966 0.5020 0.2367 0.026 Uiso 1 1 calc R U
C17 C 0.8814(3) 0.3103(3) 0.21718(19) 0.0208(7) Uani 1 1 d . .
H17A H 0.9545 0.3608 0.2045 0.025 Uiso 1 1 calc R U
H17B H 0.9158 0.2271 0.2534 0.025 Uiso 1 1 calc R U
C18 C 0.8392(3) -0.0877(3) -0.0485(2) 0.0217(7) Uani 1 1 d . .
H18A H 0.7869 -0.1639 -0.0343 0.026 Uiso 1 1 calc R U
H18B H 0.9106 -0.0659 0.0022 0.026 Uiso 1 1 calc R U
H18C H 0.8735 -0.1177 -0.0962 0.026 Uiso 1 1 calc R U
C19 C 0.7561(3) 0.0431(3) -0.07522(19) 0.0211(7) Uani 1 1 d . .
H19A H 0.6785 0.0165 -0.1215 0.025 Uiso 1 1 calc R U
H19B H 0.8050 0.1127 -0.0998 0.025 Uiso 1 1 calc R U
C20 C 0.7130(3) 0.1145(3) -0.00214(19) 0.0190(7) Uani 1 1 d . .
C21 C 0.6226(3) 0.2386(3) -0.04223(18) 0.0185(7) Uani 1 1 d . .
H21A H 0.6592 0.2887 -0.0842 0.022 Uiso 1 1 calc R U
H21B H 0.5379 0.1998 -0.0744 0.022 Uiso 1 1 calc R U
N1 N 0.6032(2) 0.3405(3) 0.02188(15) 0.0168(6) Uani 1 1 d . .
N2 N 0.6853(2) 0.2688(3) 0.34469(15) 0.0200(6) Uani 1 1 d . .
H2A H 0.7539 0.2510 0.3876 0.024 Uiso 1 1 calc R U
O1 O 0.3934(2) 0.2890(2) 0.00925(13) 0.0251(5) Uani 1 1 d . .
O2 O 0.6393(2) 0.0203(3) 0.03587(15) 0.0246(6) Uani 1 1 d . .
H22 H 0.641(6) -0.045(6) 0.018(4) 0.09(2) Uiso 1 1 d . .

loop_
_atom_site_aniso_label
_atom_site_aniso_U_11
_atom_site_aniso_U_22
_atom_site_aniso_U_33
_atom_site_aniso_U_23
_atom_site_aniso_U_13
_atom_site_aniso_U_12
C1 0.0159(16) 0.0235(17) 0.0169(14) -0.0007(13) 0.0026(12) -0.0021(13)
C2 0.0243(18) 0.0228(17) 0.0146(15) -0.0041(13) 0.0058(13) 0.0018(14)
C3 0.0215(17) 0.0185(17) 0.0168(15) -0.0018(12) 0.0057(13) -0.0041(13)
C5 0.0204(17) 0.0156(16) 0.0144(14) 0.0054(12) 0.0017(13) 0.0039(13)
C6 0.0169(17) 0.0232(17) 0.0176(15) 0.0006(13) 0.0007(13) 0.0037(13)
C7 0.0155(16) 0.0215(16) 0.0161(14) -0.0031(13) 0.0030(13) 0.0014(13)
C8 0.0210(17) 0.0174(16) 0.0159(14) -0.0049(12) 0.0051(13) 0.0032(13)
C9 0.0218(17) 0.0276(18) 0.0170(15) -0.0056(13) -0.0003(13) 0.0007(14)
C10 0.0231(18) 0.033(2) 0.0241(16) -0.0085(15) 0.0082(14) -0.0040(16)
C11 0.031(2) 0.0246(18) 0.0258(17) -0.0014(14) 0.0163(15) -0.0004(15)
C12 0.0302(19) 0.0209(17) 0.0160(14) 0.0011(13) 0.0069(13) 0.0085(14)
C13 0.0232(18) 0.0201(17) 0.0173(14) -0.0020(13) 0.0055(13) 0.0050(13)
C15 0.0178(17) 0.0217(17) 0.0177(15) 0.0025(13) 0.0051(13) 0.0023(13)
C16 0.0212(17) 0.0256(18) 0.0141(14) -0.0012(13) -0.0012(13) -0.0016(14)
C17 0.0175(17) 0.0257(18) 0.0174(14) 0.0008(13) 0.0018(13) -0.0015(13)
C18 0.0195(17) 0.0239(18) 0.0220(15) -0.0036(14) 0.0060(13) -0.0002(13)
C19 0.0219(18) 0.0230(18) 0.0197(15) -0.0004(13) 0.0077(13) -0.0014(14)
C20 0.0215(17) 0.0173(17) 0.0179(15) 0.0011(12) 0.0051(13) -0.0034(13)
C21 0.0201(17) 0.0226(17) 0.0120(14) 0.0007(12) 0.0028(12) -0.0006(13)
N1 0.0184(14) 0.0158(13) 0.0140(12) -0.0011(10) 0.0006(10) 0.0003(11)
N2 0.0195(14) 0.0242(15) 0.0149(12) 0.0021(11) 0.0021(10) 0.0048(12)
O1 0.0158(12) 0.0375(14) 0.0200(11) -0.0023(10) 0.0015(9) -0.0046(10)
O2 0.0328(15) 0.0202(13) 0.0248(12) 0.0011(11) 0.0145(11) -0.0016(11)

loop_
_atom_type_symbol
_atom_type_description
_atom_type_scat_dispersion_real
_atom_type_scat_dispersion_imag
_atom_type_scat_source
C C 0.0033 0.0016 'International Tables Vol C Tables 4.2.6.8 and 6.1.1.4'
H H 0.0000 0.0000 'International Tables Vol C Tables 4.2.6.8 and 6.1.1.4'
N N 0.0061 0.0033 'International Tables Vol C Tables 4.2.6.8 and 6.1.1.4'
O O 0.0106 0.0060 'International Tables Vol C Tables 4.2.6.8 and 6.1.1.4'

loop_
_geom_angle_atom_site_label_1
_geom_angle_atom_site_label_2
_geom_angle_atom_site_label_3
_geom_angle
C15 C1 C3 106.0(2)
C15 C1 C17 120.6(3)
C3 C1 C17 111.3(3)
C7 C2 N2 108.9(3)
C7 C2 C16 133.4(3)
N2 C2 C16 117.5(3)
N1 C3 C1 107.1(2)
O1 C5 N1 122.1(3)
O1 C5 C6 120.2(3)
N1 C5 C6 117.7(3)
C7 C6 C5 116.9(2)
C2 C7 C8 106.8(3)
C2 C7 C6 132.0(3)
C8 C7 C6 121.3(3)
C9 C8 C13 118.8(3)
C9 C8 C7 133.7(3)
C13 C8 C7 107.5(3)
C10 C9 C8 119.4(3)
C9 C10 C11 120.6(3)
C12 C11 C10 121.5(3)
C11 C12 C13 117.8(3)
N2 C13 C12 131.3(3)
N2 C13 C8 106.7(3)
C12 C13 C8 122.0(3)
C1 C15 C20 110.3(2)
C2 C16 C17 113.3(3)
C1 C17 C16 109.7(3)
C18 C19 C20 114.9(2)
O2 C20 C19 111.7(3)
O2 C20 C21 106.8(2)
C19 C20 C21 107.6(2)
O2 C20 C15 105.8(2)
C19 C20 C15 111.5(3)
C21 C20 C15 113.3(2)
N1 C21 C20 113.5(2)
C5 N1 C3 120.6(2)
C5 N1 C21 123.8(2)
C3 N1 C21 110.4(2)
C13 N2 C2 110.0(2)

loop_
_geom_bond_atom_site_label_1
_geom_bond_atom_site_label_2
_geom_bond_distance
C1 C15 1.518(4)
C1 C3 1.522(4)
C1 C17 1.529(4)
C2 C7 1.381(4)
C2 N2 1.385(4)
C2 C16 1.510(4)
C3 N1 1.456(4)
C5 O1 1.244(4)
C5 N1 1.349(4)
C5 C6 1.542(4)
C6 C7 1.530(4)
C7 C8 1.440(4)
C8 C9 1.407(4)
C8 C13 1.419(4)
C9 C10 1.373(5)
C10 C11 1.416(5)
C11 C12 1.374(5)
C12 C13 1.390(4)
C13 N2 1.380(4)
C15 C20 1.551(4)
C16 C17 1.551(4)
C18 C19 1.520(4)
C19 C20 1.533(4)
C20 O2 1.436(4)
C20 C21 1.550(4)
C21 N1 1.468(4)

loop_
_geom_torsion_atom_site_label_1
_geom_torsion_atom_site_label_2
_geom_torsion_atom_site_label_3
_geom_torsion_atom_site_label_4
_geom_torsion
C15 C1 C3 N1 72.5(3)
C17 C1 C3 N1 -154.7(2)
O1 C5 C6 C7 100.0(3)
N1 C5 C6 C7 -82.3(3)
N2 C2 C7 C8 0.2(3)
C16 C2 C7 C8 174.6(3)
N2 C2 C7 C6 178.5(3)
C16 C2 C7 C6 -7.2(6)
C5 C6 C7 C2 94.4(4)
C5 C6 C7 C8 -87.6(4)
C2 C7 C8 C9 -179.1(3)
C6 C7 C8 C9 2.4(5)
C2 C7 C8 C13 0.7(3)
C6 C7 C8 C13 -177.7(3)
C13 C8 C9 C10 -1.3(4)
C7 C8 C9 C10 178.6(3)
C8 C9 C10 C11 1.7(5)
C9 C10 C11 C12 0.3(5)
C10 C11 C12 C13 -2.5(5)
C11 C12 C13 N2 -176.5(3)
C11 C12 C13 C8 2.9(5)
C9 C8 C13 N2 178.5(3)
C7 C8 C13 N2 -1.4(3)
C9 C8 C13 C12 -1.0(4)
C7 C8 C13 C12 179.1(3)
C3 C1 C15 C20 -59.5(3)
C17 C1 C15 C20 173.1(3)
C7 C2 C16 C17 -84.0(4)
N2 C2 C16 C17 90.0(3)
C15 C1 C17 C16 -178.6(3)
C3 C1 C17 C16 56.4(3)
C2 C16 C17 C1 48.2(3)
C18 C19 C20 O2 -59.3(4)
C18 C19 C20 C21 -176.2(3)
C18 C19 C20 C15 58.9(3)
C1 C15 C20 O2 -72.4(3)
C1 C15 C20 C19 165.9(2)
C1 C15 C20 C21 44.3(3)
O2 C20 C21 N1 76.4(3)
C19 C20 C21 N1 -163.5(2)
C15 C20 C21 N1 -39.7(3)
O1 C5 N1 C3 -170.1(3)
C6 C5 N1 C3 12.2(4)
O1 C5 N1 C21 -18.0(4)
C6 C5 N1 C21 164.3(3)
C1 C3 N1 C5 86.6(3)
C1 C3 N1 C21 -68.8(3)
C20 C21 N1 C5 -102.5(3)
C20 C21 N1 C3 52.0(3)
C12 C13 N2 C2 -179.0(3)
C8 C13 N2 C2 1.5(3)
C7 C2 N2 C13 -1.1(3)
C16 C2 N2 C13 -176.5(3)
